data_7040384
loop_
_publ_author_name
'Huang, Haifeng'
'Shi, Yameng'
'Liu, Yanfang'
'Yang, Jun'

_publ_section_title
;
 1,2,4,5-Dioxadiazine-functionalized [N-NO2](-) furazan energetic salts.
;
_journal_issue 39
_journal_name_full 'Dalton transactions (Cambridge, England : 2003)'
_journal_page_first 15382
_journal_paper_doi 10.1039/c6dt02993k
_journal_volume 45
_journal_year 2016
_chemical_formula_moiety 'C6 N10 O8, 2(H4 N O)'
_chemical_formula_sum 'C6 H8 N12 O10'
_chemical_formula_weight 408.24
_chemical_name_systematic
;
 ? 
;
_space_group_crystal_system monoclinic
_space_group_IT_number 14
_space_group_name_Hall '-P 2ybc'
_space_group_name_H-M_alt 'P 1 21/c 1'
_symmetry_space_group_name_Hall '-P 2ybc'
_symmetry_space_group_name_H-M 'P 1 21/c 1'
_atom_sites_solution_hydrogens difmap
_atom_sites_solution_primary direct
_audit_creation_date 2016-06-03
_audit_creation_method
;
Olex2 1.2
(compiled 2016.02.19 svn.r3266 for OlexSys, GUI svn.r5155)
;
_audit_update_record
;
2016-07-24 deposited with the CCDC.
2016-08-19 downloaded from the CCDC.
;
_cell_angle_alpha 90
_cell_angle_beta 113.460(3)
_cell_angle_gamma 90
_cell_formula_units_Z 2
_cell_length_a 12.4121(19)
_cell_length_b 4.1853(7)
_cell_length_c 14.866(2)
_cell_measurement_reflns_used 1570
_cell_measurement_temperature 130
_cell_measurement_theta_max 29.78
_cell_measurement_theta_min 2.99
_cell_volume 708.43(19)
_computing_cell_refinement 'SAINT v7.68A (Bruker, 2009)'
_computing_data_reduction 'SAINT v7.68A (Bruker, 2009)'
_computing_molecular_graphics 'Olex2 (Dolomanov et al., 2009)'
_computing_publication_material 'Olex2 (Dolomanov et al., 2009)'
_computing_structure_refinement 'ShelXL (Sheldrick, 2015)'
_computing_structure_solution 'ShelXS (Sheldrick, 2008)'
_diffrn_ambient_temperature 130
_diffrn_measured_fraction_theta_full 1.000
_diffrn_measured_fraction_theta_max 0.999
_diffrn_measurement_device_type 'Bruker APEX-II CCD'
_diffrn_measurement_method '\f and \w scans'
_diffrn_radiation_monochromator graphite
_diffrn_radiation_type MoK\a
_diffrn_radiation_wavelength 0.71073
_diffrn_reflns_av_R_equivalents 0.0309
_diffrn_reflns_av_unetI/netI 0.0338
_diffrn_reflns_Laue_measured_fraction_full 1.000
_diffrn_reflns_Laue_measured_fraction_max 0.999
_diffrn_reflns_limit_h_max 13
_diffrn_reflns_limit_h_min -17
_diffrn_reflns_limit_k_max 5
_diffrn_reflns_limit_k_min -5
_diffrn_reflns_limit_l_max 21
_diffrn_reflns_limit_l_min -17
_diffrn_reflns_number 6729
_diffrn_reflns_point_group_measured_fraction_full 1.000
_diffrn_reflns_point_group_measured_fraction_max 0.999
_diffrn_reflns_theta_full 25.242
_diffrn_reflns_theta_max 30.617
_diffrn_reflns_theta_min 1.789
_diffrn_standards_number 0
_exptl_absorpt_coefficient_mu 0.179
_exptl_absorpt_correction_T_max 0.7461
_exptl_absorpt_correction_T_min 0.6825
_exptl_absorpt_correction_type multi-scan
_exptl_absorpt_process_details
;
SADABS-2008/1 (Bruker,2008) was used for absorption correction.
wR2(int) was 0.0467 before and 0.0409 after correction.
The Ratio of minimum to maximum transmission is 0.9148.
The \l/2 correction factor is 0.0015.
;
_exptl_crystal_colour colourless
_exptl_crystal_density_diffrn 1.914
_exptl_crystal_density_method 'not measured'
_exptl_crystal_description block
_exptl_crystal_F_000 416
_exptl_crystal_size_max 0.15
_exptl_crystal_size_mid 0.12
_exptl_crystal_size_min 0.05
_refine_diff_density_max 0.426
_refine_diff_density_min -0.292
_refine_diff_density_rms 0.062
_refine_ls_extinction_method none
_refine_ls_goodness_of_fit_ref 1.022
_refine_ls_hydrogen_treatment refall
_refine_ls_matrix_type full
_refine_ls_number_parameters 143
_refine_ls_number_reflns 2164
_refine_ls_number_restraints 0
_refine_ls_restrained_S_all 1.022
_refine_ls_R_factor_all 0.0553
_refine_ls_R_factor_gt 0.0396
_refine_ls_shift/su_max 0.001
_refine_ls_shift/su_mean 0.000
_refine_ls_structure_factor_coef Fsqd
_refine_ls_weighting_details 'w=1/[\s^2^(Fo^2^)+(0.0500P)^2^+0.1960P] where P=(Fo^2^+2Fc^2^)/3'
_refine_ls_weighting_scheme calc
_refine_ls_wR_factor_gt 0.0933
_refine_ls_wR_factor_ref 0.1015
_reflns_Friedel_coverage 0.000
_reflns_number_gt 1674
_reflns_number_total 2164
_reflns_threshold_expression 'I > 2\s(I)'
_cod_data_source_file c6dt02993k2.cif
_cod_data_source_block mo_dm16351_0m
_cod_depositor_comments 'Adding full bibliography for 7040382--7040385.cif.'
_cod_original_cell_volume 708.5(2)
_cod_database_code 7040384
_shelx_space_group_comment
;
The symmetry employed for this shelxl refinement is uniquely defined
by the following loop, which should always be used as a source of
symmetry information in preference to the above space-group names.
They are only intended as comments.
;
_shelx_estimated_absorpt_t_max 0.991
_shelx_estimated_absorpt_t_min 0.974
_olex2_refinement_description
;
;
_shelx_shelxl_version_number 2014/7
_olex2_submission_special_instructions 'No special instructions were received'

loop_
_space_group_symop_operation_xyz
'x, y, z'
'-x, y+1/2, -z+1/2'
'-x, -y, -z'
'x, -y-1/2, z-1/2'

loop_
_atom_site_label
_atom_site_type_symbol
_atom_site_fract_x
_atom_site_fract_y
_atom_site_fract_z
_atom_site_U_iso_or_equiv
_atom_site_adp_type
_atom_site_occupancy
_atom_site_site_symmetry_order
_atom_site_calc_flag
O1 O -0.03782(11) 0.3010(4) 0.05369(8) 0.0377(4) Uani 1 1 d
O2 O 0.15058(9) 0.2149(2) 0.33737(7) 0.0194(2) Uani 1 1 d
O3 O 0.41530(9) 0.8254(3) 0.40587(7) 0.0235(2) Uani 1 1 d
O4 O 0.44176(8) 1.1080(2) 0.29271(7) 0.0165(2) Uani 1 1 d
N1 N 0.10792(10) 0.6530(3) 0.04841(9) 0.0183(3) Uani 1 1 d
N2 N 0.08034(10) 0.2033(3) 0.23976(9) 0.0175(2) Uani 1 1 d
N3 N 0.24287(10) 0.4338(3) 0.35670(9) 0.0173(3) Uani 1 1 d
N4 N 0.29421(10) 0.7714(3) 0.24468(8) 0.0144(2) Uani 1 1 d
N5 N 0.38473(10) 0.8957(3) 0.31834(8) 0.0144(2) Uani 1 1 d
C1 C 0.06454(11) 0.4638(3) 0.09243(10) 0.0154(3) Uani 1 1 d
C2 C 0.12515(11) 0.4063(3) 0.19761(10) 0.0136(3) Uani 1 1 d
C3 C 0.22883(11) 0.5517(3) 0.27042(10) 0.0138(3) Uani 1 1 d
O5 O 0.34504(10) 1.1954(2) 0.09900(8) 0.0208(2) Uani 1 1 d
H5 H 0.376(2) 1.173(6) 0.1677(18) 0.049(6) Uiso 1 1 d
N6 N 0.34811(11) 0.8831(3) 0.06328(9) 0.0151(2) Uani 1 1 d
H6A H 0.2910(17) 0.765(5) 0.0687(14) 0.028(5) Uiso 1 1 d
H6B H 0.4177(18) 0.788(5) 0.0979(15) 0.028(5) Uiso 1 1 d
H6C H 0.3336(18) 0.911(5) -0.0009(16) 0.035(5) Uiso 1 1 d

loop_
_atom_site_aniso_label
_atom_site_aniso_U_11
_atom_site_aniso_U_22
_atom_site_aniso_U_33
_atom_site_aniso_U_23
_atom_site_aniso_U_13
_atom_site_aniso_U_12
O1 0.0263(6) 0.0644(9) 0.0137(5) 0.0068(5) -0.0014(4) -0.0278(6)
O2 0.0207(5) 0.0199(5) 0.0175(5) 0.0014(4) 0.0074(4) -0.0041(4)
O3 0.0230(5) 0.0335(6) 0.0113(5) 0.0015(4) 0.0039(4) -0.0078(5)
O4 0.0150(4) 0.0174(5) 0.0168(5) -0.0002(4) 0.0061(4) -0.0043(4)
N1 0.0141(5) 0.0237(6) 0.0134(5) -0.0001(5) 0.0014(4) -0.0033(5)
N2 0.0171(5) 0.0183(6) 0.0170(6) -0.0004(4) 0.0065(4) -0.0003(4)
N3 0.0177(6) 0.0167(6) 0.0171(6) -0.0003(4) 0.0064(4) -0.0036(4)
N4 0.0131(5) 0.0158(5) 0.0129(5) -0.0011(4) 0.0035(4) -0.0024(4)
N5 0.0133(5) 0.0161(5) 0.0129(5) -0.0003(4) 0.0043(4) 0.0001(4)
C1 0.0119(6) 0.0170(6) 0.0162(6) -0.0035(5) 0.0044(5) -0.0018(5)
C2 0.0117(5) 0.0131(6) 0.0161(6) -0.0014(5) 0.0057(5) -0.0003(5)
C3 0.0131(6) 0.0137(6) 0.0142(6) -0.0010(5) 0.0050(5) 0.0019(5)
O5 0.0309(6) 0.0141(5) 0.0169(5) -0.0005(4) 0.0091(4) -0.0005(4)
N6 0.0157(5) 0.0147(6) 0.0134(5) -0.0004(4) 0.0043(4) 0.0002(4)

loop_
_atom_type_symbol
_atom_type_description
_atom_type_scat_dispersion_real
_atom_type_scat_dispersion_imag
_atom_type_scat_source
C C 0.0033 0.0016 'International Tables Vol C Tables 4.2.6.8 and 6.1.1.4'
H H 0.0000 0.0000 'International Tables Vol C Tables 4.2.6.8 and 6.1.1.4'
N N 0.0061 0.0033 'International Tables Vol C Tables 4.2.6.8 and 6.1.1.4'
O O 0.0106 0.0060 'International Tables Vol C Tables 4.2.6.8 and 6.1.1.4'

loop_
_geom_angle_atom_site_label_1
_geom_angle_atom_site_label_2
_geom_angle_atom_site_label_3
_geom_angle
_geom_angle_site_symmetry_3
C1 O1 N1 117.09(11) 3_565
N2 O2 N3 111.39(10) .
C1 N1 O1 115.18(11) 3_565
C2 N2 O2 105.89(11) .
C3 N3 O2 105.29(11) .
N5 N4 C3 115.62(11) .
O3 N5 O4 120.12(11) .
O3 N5 N4 125.49(12) .
O4 N5 N4 114.38(11) .
O1 C1 C2 111.66(12) .
N1 C1 O1 127.71(13) .
N1 C1 C2 120.62(12) .
N2 C2 C1 119.04(12) .
N2 C2 C3 109.72(12) .
C3 C2 C1 131.14(12) .
N3 C3 N4 130.93(12) .
N3 C3 C2 107.71(12) .
N4 C3 C2 121.36(12) .
N6 O5 H5 104.8(14) .
O5 N6 H6A 109.6(12) .
O5 N6 H6B 110.8(12) .
O5 N6 H6C 104.8(13) .
H6A N6 H6B 108.5(17) .
H6A N6 H6C 109.4(18) .
H6B N6 H6C 113.6(18) .

loop_
_geom_bond_atom_site_label_1
_geom_bond_atom_site_label_2
_geom_bond_distance
_geom_bond_site_symmetry_2
O1 N1 1.4306(16) 3_565
O1 C1 1.3520(17) .
O2 N2 1.3641(15) .
O2 N3 1.4044(15) .
O3 N5 1.2372(15) .
O4 N5 1.2847(15) .
N1 O1 1.4306(16) 3_565
N1 C1 1.2750(18) .
N2 C2 1.3042(17) .
N3 C3 1.3196(18) .
N4 N5 1.3238(15) .
N4 C3 1.3776(17) .
C1 C2 1.4603(19) .
C2 C3 1.4454(18) .
O5 H5 0.94(2) .
O5 N6 1.4168(16) .
N6 H6A 0.89(2) .
N6 H6B 0.90(2) .
N6 H6C 0.91(2) .

loop_
_geom_hbond_atom_site_label_D
_geom_hbond_atom_site_label_H
_geom_hbond_atom_site_label_A
_geom_hbond_distance_DH
_geom_hbond_distance_HA
_geom_hbond_distance_DA
_geom_hbond_angle_DHA
_geom_hbond_site_symmetry_A
O5 H5 O4 0.94(2) 1.73(2) 2.6674(15) 174(2) .
N6 H6B O4 0.90(2) 2.00(2) 2.8750(16) 163.0(17) 2_645

loop_
_geom_torsion_atom_site_label_1
_geom_torsion_atom_site_label_2
_geom_torsion_atom_site_label_3
_geom_torsion_atom_site_label_4
_geom_torsion
_geom_torsion_site_symmetry_1
O1 N1 C1 O1 1.1(3) 3_565
O1 N1 C1 C2 -177.57(13) 3_565
O1 C1 C2 N2 3.43(18) .
O1 C1 C2 C3 -172.57(14) .
O2 N2 C2 C1 -176.14(11) .
O2 N2 C2 C3 0.66(14) .
O2 N3 C3 N4 -178.84(13) .
O2 N3 C3 C2 0.99(14) .
N1 O1 C1 N1 -1.1(3) 3_565
N1 O1 C1 C2 177.65(12) 3_565
N1 C1 C2 N2 -177.75(13) .
N1 C1 C2 C3 6.3(2) .
N2 O2 N3 C3 -0.63(14) .
N2 C2 C3 N3 -1.09(16) .
N2 C2 C3 N4 178.76(12) .
N3 O2 N2 C2 -0.04(14) .
N5 N4 C3 N3 -2.5(2) .
N5 N4 C3 C2 177.72(12) .
C1 C2 C3 N3 175.19(13) .
C1 C2 C3 N4 -5.0(2) .
C3 N4 N5 O3 1.58(19) .
C3 N4 N5 O4 -177.68(11) .
